data_7708806
loop_
_publ_author_name
'Aleksanyan, Diana V.'
'Churusova, Svetlana G.'
'Brunova, Valentina V.'
'Peregudov, Alexander S.'
'Shakhov, Aleksander M.'
'Rybalkina, Ekaterina Yu.'
'Klemenkova, Zinaida S.'
'Kononova, Elena G.'
'Denisov, Gleb L.'
'Kozlov, Vladimir A.'

_publ_section_title
;
 Mechanochemistry for the synthesis of non-classical N-metalated
 palladium(ii) pincer complexes
;
_journal_name_full 'Dalton Transactions'
_journal_paper_doi 10.1039/D1DT03259C
_journal_year 2021
_chemical_formula_moiety 'C13 H18 Cl3 N3 O2 Pd S'
_chemical_formula_sum 'C13 H18 Cl3 N3 O2 Pd S'
_chemical_formula_weight 493.11
_space_group_crystal_system monoclinic
_space_group_IT_number 14
_space_group_name_Hall '-P 2ybc'
_space_group_name_H-M_alt 'P 1 21/c 1'
_atom_sites_solution_hydrogens mixed
_atom_sites_solution_primary dual
_audit_creation_date 2021-06-24
_audit_creation_method
;
Olex2 1.3
(compiled 2020.11.12 svn.r5f609507 for OlexSys, GUI svn.r6272)
;
_audit_update_record
;
2021-06-24 deposited with the CCDC.	2021-11-01 downloaded from the CCDC.
;
_cell_angle_alpha 90
_cell_angle_beta 112.584(2)
_cell_angle_gamma 90
_cell_formula_units_Z 4
_cell_length_a 14.3859(7)
_cell_length_b 9.6988(4)
_cell_length_c 14.1556(6)
_cell_measurement_reflns_used 9477
_cell_measurement_temperature 296.15
_cell_measurement_theta_max 30.18
_cell_measurement_theta_min 2.60
_cell_volume 1823.62(14)
_computing_molecular_graphics 'Olex2 1.3 (Dolomanov et al., 2009)'
_computing_publication_material 'Olex2 1.3 (Dolomanov et al., 2009)'
_computing_structure_refinement 'XL  (Sheldrick, 2008)'
_computing_structure_solution 'SHELXT 2014/4 (Sheldrick, 2014)'
_diffrn_ambient_temperature 296.15
_diffrn_measured_fraction_theta_full 1.000
_diffrn_measured_fraction_theta_max 1.000
_diffrn_measurement_device_type 'Bruker D8 Quest'
_diffrn_measurement_method '\f and \w scans'
_diffrn_radiation_monochromator graphite
_diffrn_radiation_type MoK\a
_diffrn_radiation_wavelength 0.71073
_diffrn_reflns_av_R_equivalents 0.0726
_diffrn_reflns_av_unetI/netI 0.0353
_diffrn_reflns_Laue_measured_fraction_full 1.000
_diffrn_reflns_Laue_measured_fraction_max 1.000
_diffrn_reflns_limit_h_max 18
_diffrn_reflns_limit_h_min -18
_diffrn_reflns_limit_k_max 12
_diffrn_reflns_limit_k_min -12
_diffrn_reflns_limit_l_max 18
_diffrn_reflns_limit_l_min -18
_diffrn_reflns_number 28576
_diffrn_reflns_point_group_measured_fraction_full 1.000
_diffrn_reflns_point_group_measured_fraction_max 1.000
_diffrn_reflns_theta_full 25.242
_diffrn_reflns_theta_max 26.998
_diffrn_reflns_theta_min 2.600
_diffrn_source_current 1.4
_diffrn_source_power 0.07
_diffrn_source_voltage 50.0
_diffrn_standards_number 0
_exptl_absorpt_coefficient_mu 1.582
_exptl_absorpt_correction_T_max 0.4330
_exptl_absorpt_correction_T_min 0.3200
_exptl_absorpt_correction_type multi-scan
_exptl_absorpt_process_details
;
SADABS-2008/1 (Bruker,2008) was used for absorption correction.
wR2(int) was 0.0953 before and 0.0598 after correction.
The Ratio of minimum to maximum transmission is 0.7390.
The \l/2 correction factor is 0.0015.
;
_exptl_crystal_colour red
_exptl_crystal_colour_primary red
_exptl_crystal_density_diffrn 1.796
_exptl_crystal_description prism
_exptl_crystal_F_000 984
_exptl_crystal_size_max 0.41
_exptl_crystal_size_mid 0.38
_exptl_crystal_size_min 0.33
_refine_diff_density_max 1.061
_refine_diff_density_min -0.581
_refine_diff_density_rms 0.105
_refine_ls_extinction_method none
_refine_ls_goodness_of_fit_ref 1.062
_refine_ls_hydrogen_treatment constr
_refine_ls_matrix_type full
_refine_ls_number_parameters 208
_refine_ls_number_reflns 3983
_refine_ls_number_restraints 0
_refine_ls_restrained_S_all 1.062
_refine_ls_R_factor_all 0.0555
_refine_ls_R_factor_gt 0.0410
_refine_ls_shift/su_max 0.001
_refine_ls_shift/su_mean 0.000
_refine_ls_structure_factor_coef Fsqd
_refine_ls_weighting_details 'w=1/[\s^2^(Fo^2^)+(0.0499P)^2^+1.7510P] where P=(Fo^2^+2Fc^2^)/3'
_refine_ls_weighting_scheme calc
_refine_ls_wR_factor_gt 0.0988
_refine_ls_wR_factor_ref 0.1092
_reflns_Friedel_coverage 0.000
_reflns_number_gt 3204
_reflns_number_total 3983
_reflns_threshold_expression 'I > 2\s(I)'
_cod_data_source_file d1dt03259c2.cif
_cod_data_source_block 15
_cod_database_code 7708806
_shelxl_version_number 2014/6
_shelx_space_group_comment
;
The symmetry employed for this shelxl refinement is uniquely defined
by the following loop, which should always be used as a source of
symmetry information in preference to the above space-group names.
They are only intended as comments.
;
_shelx_estimated_absorpt_t_max 0.623
_shelx_estimated_absorpt_t_min 0.563
_olex2_refinement_description
;
1. Fixed Uiso
 At 1.2 times of:
  All C(H) groups, All C(H,H) groups, All N(H) groups
2.a Riding coordinates:
 N1(H1), N3(H3)
2.b Secondary CH2 refined with riding coordinates:
 C6(H6A,H6B), C7(H7A,H7B), C10(H10A,H10B), C11(H11A,H11B), C12(H12A,H12B),
 C13(H13A,H13B)
2.c Aromatic/amide H refined with riding coordinates:
 C2(H2), C3(H3A), C4(H4), C5(H5)
;
_olex2_date_sample_data_collection 2020-11-14
_olex2_date_sample_submission 2020-11-14
_olex2_submission_special_instructions 'No special instructions were received'

loop_
_space_group_symop_operation_xyz
'x, y, z'
'-x, y+1/2, -z+1/2'
'-x, -y, -z'
'x, -y-1/2, z-1/2'

loop_
_atom_site_label
_atom_site_type_symbol
_atom_site_fract_x
_atom_site_fract_y
_atom_site_fract_z
_atom_site_U_iso_or_equiv
_atom_site_adp_type
_atom_site_occupancy
_atom_site_site_symmetry_order
_atom_site_calc_flag
_atom_site_refinement_flags_posn
_atom_site_refinement_flags_adp
_atom_site_refinement_flags_occupancy
_atom_site_disorder_assembly
_atom_site_disorder_group
Pd1 Pd 0.76043(2) 0.85541(3) 0.55608(2) 0.04549(12) Uani 1 1 d . . . . .
Cl1 Cl 0.69431(9) 0.72934(13) 0.40728(9) 0.0677(3) Uani 1 1 d . . . . .
Cl2 Cl 0.91856(7) 0.85242(10) 0.54708(8) 0.0511(2) Uani 1 1 d . . . . .
Cl3 Cl 0.82304(13) 0.97804(15) 0.70688(11) 0.0861(4) Uani 1 1 d . . . . .
S1 S 0.60593(10) 0.86673(12) 0.56047(14) 0.0801(4) Uani 1 1 d . . . . .
O1 O 0.6428(3) 0.4928(3) 0.5908(2) 0.0761(10) Uani 1 1 d . . . . .
O2 O 0.3409(3) 0.7304(5) 0.6784(3) 0.0927(12) Uani 1 1 d . . . . .
N1 N 0.7338(3) 0.6291(4) 0.7205(3) 0.0552(9) Uani 1 1 d . . . . .
H1 H 0.7401 0.7128 0.7402 0.066 Uiso 1 1 d R U . . .
N2 N 0.4863(3) 0.6888(3) 0.5937(3) 0.0514(8) Uani 1 1 d . . . . .
N3 N 0.8824(3) 0.5292(4) 0.5578(3) 0.0552(8) Uani 1 1 d . . . . .
H3 H 0.8855 0.6326 0.5575 0.066 Uiso 1 1 d R U . . .
C1 C 0.8926(3) 0.4637(4) 0.6447(3) 0.0459(9) Uani 1 1 d . . . . .
C2 C 0.8955(4) 0.3220(5) 0.6430(4) 0.0636(12) Uani 1 1 d . . . . .
H2 H 0.9020 0.2720 0.7013 0.076 Uiso 1 1 calc R U . . .
C3 C 0.8887(4) 0.2541(5) 0.5555(4) 0.0720(14) Uani 1 1 d . . . . .
H3A H 0.8923 0.1583 0.5553 0.086 Uiso 1 1 calc R U . . .
C4 C 0.8766(3) 0.3261(6) 0.4687(4) 0.0690(13) Uani 1 1 d . . . . .
H4 H 0.8712 0.2802 0.4091 0.083 Uiso 1 1 calc R U . . .
C5 C 0.8725(4) 0.4642(6) 0.4707(4) 0.0704(13) Uani 1 1 d . . . . .
H5 H 0.8628 0.5149 0.4119 0.084 Uiso 1 1 calc R U . . .
C6 C 0.9029(3) 0.5459(5) 0.7366(3) 0.0563(10) Uani 1 1 d . . . . .
H6A H 0.9107 0.6422 0.7226 0.068 Uiso 1 1 calc R U . . .
H6B H 0.9638 0.5175 0.7927 0.068 Uiso 1 1 calc R U . . .
C7 C 0.8146(3) 0.5330(5) 0.7703(3) 0.0595(11) Uani 1 1 d . . . . .
H7A H 0.7882 0.4399 0.7564 0.071 Uiso 1 1 calc R U . . .
H7B H 0.8390 0.5473 0.8437 0.071 Uiso 1 1 calc R U . . .
C8 C 0.6550(3) 0.5996(4) 0.6367(3) 0.0439(8) Uani 1 1 d . . . . .
C9 C 0.5761(3) 0.7133(4) 0.5976(3) 0.0467(9) Uani 1 1 d . . . . .
C10 C 0.4592(4) 0.5755(5) 0.6469(4) 0.0669(12) Uani 1 1 d . . . . .
H10A H 0.5176 0.5182 0.6819 0.080 Uiso 1 1 calc R U . . .
H10B H 0.4074 0.5187 0.5981 0.080 Uiso 1 1 calc R U . . .
C11 C 0.4210(4) 0.6374(7) 0.7233(4) 0.0913(19) Uani 1 1 d . . . . .
H11A H 0.3988 0.5637 0.7560 0.110 Uiso 1 1 calc R U . . .
H11B H 0.4759 0.6851 0.7759 0.110 Uiso 1 1 calc R U . . .
C12 C 0.4002(3) 0.7825(5) 0.5456(4) 0.0607(11) Uani 1 1 d . . . . .
H12A H 0.3451 0.7330 0.4946 0.073 Uiso 1 1 calc R U . . .
H12B H 0.4197 0.8578 0.5120 0.073 Uiso 1 1 calc R U . . .
C13 C 0.3677(4) 0.8377(6) 0.6264(5) 0.0842(17) Uani 1 1 d . . . . .
H13A H 0.4220 0.8912 0.6750 0.101 Uiso 1 1 calc R U . . .
H13B H 0.3105 0.8985 0.5952 0.101 Uiso 1 1 calc R U . . .

loop_
_atom_site_aniso_label
_atom_site_aniso_U_11
_atom_site_aniso_U_22
_atom_site_aniso_U_33
_atom_site_aniso_U_23
_atom_site_aniso_U_13
_atom_site_aniso_U_12
Pd1 0.0471(2) 0.03843(18) 0.0591(2) 0.01133(12) 0.02942(15) 0.00381(12)
Cl1 0.0615(7) 0.0799(8) 0.0541(6) 0.0061(5) 0.0137(5) -0.0181(6)
Cl2 0.0458(5) 0.0505(5) 0.0613(6) -0.0041(4) 0.0255(4) -0.0068(4)
Cl3 0.1217(12) 0.0775(9) 0.0831(9) -0.0231(7) 0.0659(9) -0.0199(8)
S1 0.0667(8) 0.0458(6) 0.1532(14) 0.0357(7) 0.0704(9) 0.0183(5)
O1 0.086(2) 0.0467(17) 0.066(2) -0.0134(14) -0.0025(17) 0.0157(16)
O2 0.073(2) 0.133(4) 0.083(3) -0.009(2) 0.042(2) -0.005(2)
N1 0.054(2) 0.052(2) 0.056(2) -0.0142(15) 0.0165(17) 0.0070(16)
N2 0.0483(19) 0.0437(17) 0.066(2) 0.0082(15) 0.0265(16) -0.0020(15)
N3 0.060(2) 0.0463(19) 0.063(2) 0.0058(16) 0.0267(18) 0.0063(16)
C1 0.0345(19) 0.046(2) 0.053(2) 0.0056(17) 0.0123(16) 0.0089(15)
C2 0.065(3) 0.047(2) 0.076(3) 0.013(2) 0.024(2) 0.012(2)
C3 0.067(3) 0.048(3) 0.098(4) -0.013(3) 0.028(3) 0.007(2)
C4 0.054(3) 0.075(3) 0.078(3) -0.022(3) 0.025(2) 0.006(2)
C5 0.074(3) 0.085(4) 0.061(3) 0.000(2) 0.035(3) 0.010(3)
C6 0.048(2) 0.055(2) 0.051(2) -0.0012(18) 0.0023(18) 0.0069(18)
C7 0.067(3) 0.071(3) 0.035(2) 0.0030(18) 0.0138(19) 0.014(2)
C8 0.053(2) 0.0392(19) 0.0421(19) 0.0025(15) 0.0212(17) 0.0020(16)
C9 0.053(2) 0.038(2) 0.054(2) 0.0012(16) 0.0271(18) 0.0036(17)
C10 0.056(3) 0.068(3) 0.072(3) 0.019(2) 0.020(2) -0.013(2)
C11 0.074(4) 0.136(6) 0.063(3) 0.008(3) 0.025(3) -0.023(4)
C12 0.050(2) 0.053(2) 0.084(3) 0.009(2) 0.031(2) 0.002(2)
C13 0.072(3) 0.071(4) 0.117(5) -0.032(3) 0.044(3) -0.012(3)

loop_
_atom_type_symbol
_atom_type_description
_atom_type_scat_dispersion_real
_atom_type_scat_dispersion_imag
_atom_type_scat_source
C C 0.0033 0.0016 'International Tables Vol C Tables 4.2.6.8 and 6.1.1.4'
H H 0.0000 0.0000 'International Tables Vol C Tables 4.2.6.8 and 6.1.1.4'
Cl Cl 0.1484 0.1585 'International Tables Vol C Tables 4.2.6.8 and 6.1.1.4'
N N 0.0061 0.0033 'International Tables Vol C Tables 4.2.6.8 and 6.1.1.4'
O O 0.0106 0.0060 'International Tables Vol C Tables 4.2.6.8 and 6.1.1.4'
Pd Pd -0.9988 1.0072 'International Tables Vol C Tables 4.2.6.8 and 6.1.1.4'
S S 0.1246 0.1234 'International Tables Vol C Tables 4.2.6.8 and 6.1.1.4'

loop_
_geom_angle_atom_site_label_1
_geom_angle_atom_site_label_2
_geom_angle_atom_site_label_3
_geom_angle
_geom_angle_site_symmetry_1
_geom_angle_site_symmetry_3
_geom_angle_publ_flag
Cl1 Pd1 Cl2 90.71(4) . . ?
Cl1 Pd1 Cl3 178.14(5) . . ?
Cl3 Pd1 Cl2 90.84(5) . . ?
S1 Pd1 Cl1 89.18(6) . . ?
S1 Pd1 Cl2 177.47(4) . . ?
S1 Pd1 Cl3 89.31(6) . . ?
C9 S1 Pd1 109.74(14) . . ?
C11 O2 C13 111.6(4) . . ?
C7 N1 H1 119.5 . . ?
C8 N1 H1 116.5 . . ?
C8 N1 C7 123.4(3) . . ?
C9 N2 C10 125.0(4) . . ?
C9 N2 C12 123.7(3) . . ?
C10 N2 C12 110.9(3) . . ?
C1 N3 H3 119.1 . . ?
C1 N3 C5 123.8(4) . . ?
C5 N3 H3 117.0 . . ?
N3 C1 C2 116.7(4) . . ?
N3 C1 C6 119.2(4) . . ?
C2 C1 C6 124.0(4) . . ?
C1 C2 H2 119.9 . . ?
C3 C2 C1 120.2(4) . . ?
C3 C2 H2 119.9 . . ?
C2 C3 H3A 119.8 . . ?
C4 C3 C2 120.4(5) . . ?
C4 C3 H3A 119.8 . . ?
C3 C4 H4 120.5 . . ?
C5 C4 C3 118.9(5) . . ?
C5 C4 H4 120.5 . . ?
N3 C5 C4 119.9(5) . . ?
N3 C5 H5 120.1 . . ?
C4 C5 H5 120.1 . . ?
C1 C6 H6A 108.6 . . ?
C1 C6 H6B 108.6 . . ?
C1 C6 C7 114.6(4) . . ?
H6A C6 H6B 107.6 . . ?
C7 C6 H6A 108.6 . . ?
C7 C6 H6B 108.6 . . ?
N1 C7 C6 113.8(4) . . ?
N1 C7 H7A 108.8 . . ?
N1 C7 H7B 108.8 . . ?
C6 C7 H7A 108.8 . . ?
C6 C7 H7B 108.8 . . ?
H7A C7 H7B 107.7 . . ?
O1 C8 N1 124.8(4) . . ?
O1 C8 C9 119.6(4) . . ?
N1 C8 C9 115.6(3) . . ?
N2 C9 S1 121.2(3) . . ?
N2 C9 C8 118.3(3) . . ?
C8 C9 S1 120.5(3) . . ?
N2 C10 H10A 110.1 . . ?
N2 C10 H10B 110.1 . . ?
N2 C10 C11 108.1(4) . . ?
H10A C10 H10B 108.4 . . ?
C11 C10 H10A 110.1 . . ?
C11 C10 H10B 110.1 . . ?
O2 C11 C10 113.0(4) . . ?
O2 C11 H11A 109.0 . . ?
O2 C11 H11B 109.0 . . ?
C10 C11 H11A 109.0 . . ?
C10 C11 H11B 109.0 . . ?
H11A C11 H11B 107.8 . . ?
N2 C12 H12A 109.9 . . ?
N2 C12 H12B 109.9 . . ?
N2 C12 C13 108.8(4) . . ?
H12A C12 H12B 108.3 . . ?
C13 C12 H12A 109.9 . . ?
C13 C12 H12B 109.9 . . ?
O2 C13 C12 111.4(4) . . ?
O2 C13 H13A 109.4 . . ?
O2 C13 H13B 109.4 . . ?
C12 C13 H13A 109.4 . . ?
C12 C13 H13B 109.4 . . ?
H13A C13 H13B 108.0 . . ?

loop_
_geom_bond_atom_site_label_1
_geom_bond_atom_site_label_2
_geom_bond_distance
_geom_bond_site_symmetry_2
_geom_bond_publ_flag
Pd1 Cl1 2.3017(12) . ?
Pd1 Cl2 2.3269(10) . ?
Pd1 Cl3 2.3035(13) . ?
Pd1 S1 2.2499(12) . ?
S1 C9 1.688(4) . ?
O1 C8 1.198(5) . ?
O2 C11 1.409(7) . ?
O2 C13 1.411(7) . ?
N1 H1 0.8520 . ?
N1 C7 1.445(5) . ?
N1 C8 1.320(5) . ?
N2 C9 1.294(5) . ?
N2 C10 1.467(5) . ?
N2 C12 1.474(5) . ?
N3 H3 1.0036 . ?
N3 C1 1.341(5) . ?
N3 C5 1.342(6) . ?
C1 C2 1.376(6) . ?
C1 C6 1.483(6) . ?
C2 H2 0.9300 . ?
C2 C3 1.373(7) . ?
C3 H3A 0.9300 . ?
C3 C4 1.365(8) . ?
C4 H4 0.9300 . ?
C4 C5 1.342(7) . ?
C5 H5 0.9300 . ?
C6 H6A 0.9700 . ?
C6 H6B 0.9700 . ?
C6 C7 1.524(6) . ?
C7 H7A 0.9700 . ?
C7 H7B 0.9700 . ?
C8 C9 1.527(5) . ?
C10 H10A 0.9700 . ?
C10 H10B 0.9700 . ?
C10 C11 1.512(8) . ?
C11 H11A 0.9700 . ?
C11 H11B 0.9700 . ?
C12 H12A 0.9700 . ?
C12 H12B 0.9700 . ?
C12 C13 1.491(7) . ?
C13 H13A 0.9700 . ?
C13 H13B 0.9700 . ?

loop_
_geom_torsion_atom_site_label_1
_geom_torsion_atom_site_label_2
_geom_torsion_atom_site_label_3
_geom_torsion_atom_site_label_4
_geom_torsion
_geom_torsion_site_symmetry_1
_geom_torsion_site_symmetry_2
_geom_torsion_site_symmetry_3
_geom_torsion_site_symmetry_4
_geom_torsion_publ_flag
Pd1 S1 C9 N2 -171.3(3) . . . . ?
Pd1 S1 C9 C8 8.7(4) . . . . ?
O1 C8 C9 S1 -117.4(4) . . . . ?
O1 C8 C9 N2 62.6(5) . . . . ?
N1 C8 C9 S1 62.1(4) . . . . ?
N1 C8 C9 N2 -117.9(4) . . . . ?
N2 C10 C11 O2 55.1(6) . . . . ?
N2 C12 C13 O2 -58.3(6) . . . . ?
N3 C1 C2 C3 0.4(6) . . . . ?
N3 C1 C6 C7 113.2(4) . . . . ?
C1 N3 C5 C4 -2.7(7) . . . . ?
C1 C2 C3 C4 -1.6(8) . . . . ?
C1 C6 C7 N1 -87.3(5) . . . . ?
C2 C1 C6 C7 -68.6(5) . . . . ?
C2 C3 C4 C5 0.7(8) . . . . ?
C3 C4 C5 N3 1.4(8) . . . . ?
C5 N3 C1 C2 1.7(6) . . . . ?
C5 N3 C1 C6 -179.9(4) . . . . ?
C6 C1 C2 C3 -177.9(4) . . . . ?
C7 N1 C8 O1 -2.4(7) . . . . ?
C7 N1 C8 C9 178.1(4) . . . . ?
C8 N1 C7 C6 93.3(5) . . . . ?
C9 N2 C10 C11 116.7(5) . . . . ?
C9 N2 C12 C13 -114.4(5) . . . . ?
C10 N2 C9 S1 -163.8(4) . . . . ?
C10 N2 C9 C8 16.3(6) . . . . ?
C10 N2 C12 C13 58.4(5) . . . . ?
C11 O2 C13 C12 57.8(6) . . . . ?
C12 N2 C9 S1 8.0(6) . . . . ?
C12 N2 C9 C8 -171.9(4) . . . . ?
C12 N2 C10 C11 -56.0(5) . . . . ?
C13 O2 C11 C10 -56.6(6) . . . . ?
